data_4034836
loop_
_publ_author_name
'Liu, Si-Wei'
'Gao, Ying-Juan'
'Shi, Yin'
'Zhou, Lin'
'Tang, Xue'
'Cui, Hai-Lei'

_publ_section_title
;
 Synthesis of Benzoindolizines through 1,5-Electrocyclization/Oxidation
 Cascades.
;
_journal_issue 22
_journal_name_full 'The Journal of organic chemistry'
_journal_page_first 13754
_journal_page_last 13764
_journal_paper_doi 10.1021/acs.joc.8b02065
_journal_volume 83
_journal_year 2018
_chemical_formula_moiety 'C22 H19 N O4'
_chemical_formula_sum 'C22 H19 N O4'
_chemical_formula_weight 361.38
_space_group_crystal_system monoclinic
_space_group_IT_number 14
_space_group_name_Hall '-P 2ybc'
_space_group_name_H-M_alt 'P 1 21/c 1'
_atom_sites_solution_hydrogens geom
_atom_sites_solution_primary direct
_audit_creation_date 2017-12-05
_audit_creation_method
;
Olex2 1.2-beta
(compiled 2016.02.19 svn.r3266 for OlexSys, GUI svn.r5155)
;
_cell_angle_alpha 90
_cell_angle_beta 109.509(2)
_cell_angle_gamma 90
_cell_formula_units_Z 4
_cell_length_a 13.8760(16)
_cell_length_b 8.3029(10)
_cell_length_c 16.3492(19)
_cell_measurement_reflns_used 3663
_cell_measurement_temperature 296.15
_cell_measurement_theta_max 27.334
_cell_measurement_theta_min 2.582
_cell_volume 1775.5(4)
_computing_cell_refinement 'SAINT v8.34A (Bruker, 2013)'
_computing_data_reduction 'SAINT v8.34A (Bruker, 2013)'
_computing_molecular_graphics 'Olex2 (Dolomanov et al., 2009)'
_computing_publication_material 'Olex2 (Dolomanov et al., 2009)'
_computing_structure_refinement 'ShelXL (Sheldrick, 2015)'
_computing_structure_solution 'ShelXT (Sheldrick, 2015)'
_diffrn_ambient_temperature 296.15
_diffrn_measured_fraction_theta_full 0.997
_diffrn_measured_fraction_theta_max 0.974
_diffrn_measurement_device_type 'CCD Area Detector'
_diffrn_radiation_type MoK\a
_diffrn_radiation_wavelength 0.71073
_diffrn_reflns_av_R_equivalents 0.0333
_diffrn_reflns_av_unetI/netI 0.0379
_diffrn_reflns_Laue_measured_fraction_full 0.997
_diffrn_reflns_Laue_measured_fraction_max 0.974
_diffrn_reflns_limit_h_max 18
_diffrn_reflns_limit_h_min -18
_diffrn_reflns_limit_k_max 7
_diffrn_reflns_limit_k_min -10
_diffrn_reflns_limit_l_max 21
_diffrn_reflns_limit_l_min -20
_diffrn_reflns_number 10271
_diffrn_reflns_point_group_measured_fraction_full 0.997
_diffrn_reflns_point_group_measured_fraction_max 0.974
_diffrn_reflns_theta_full 25.242
_diffrn_reflns_theta_max 27.561
_diffrn_reflns_theta_min 2.787
_exptl_absorpt_coefficient_mu 0.093
_exptl_absorpt_correction_T_max 0.7456
_exptl_absorpt_correction_T_min 0.5573
_exptl_absorpt_correction_type multi-scan
_exptl_absorpt_process_details
;
SADABS-2014/3 (Bruker,2014/3) was used for absorption correction.
wR2(int) was 0.0995 before and 0.0419 after correction.
The Ratio of minimum to maximum transmission is 0.7475.
The \l/2 correction factor is 0.00150.
;
_exptl_crystal_colour colourless
_exptl_crystal_colour_primary colourless
_exptl_crystal_density_diffrn 1.352
_exptl_crystal_description block
_exptl_crystal_F_000 760
_refine_diff_density_max 0.257
_refine_diff_density_min -0.171
_refine_diff_density_rms 0.039
_refine_ls_extinction_coef 0.0132(15)
_refine_ls_extinction_expression Fc^*^=kFc[1+0.001xFc^2^\l^3^/sin(2\q)]^-1/4^
_refine_ls_extinction_method 'SHELXL-2014/7 (Sheldrick 2014'
_refine_ls_goodness_of_fit_ref 1.021
_refine_ls_hydrogen_treatment constr
_refine_ls_matrix_type full
_refine_ls_number_parameters 248
_refine_ls_number_reflns 3993
_refine_ls_number_restraints 0
_refine_ls_restrained_S_all 1.021
_refine_ls_R_factor_all 0.0732
_refine_ls_R_factor_gt 0.0438
_refine_ls_shift/su_max 0.000
_refine_ls_shift/su_mean 0.000
_refine_ls_structure_factor_coef Fsqd
_refine_ls_weighting_details 'w=1/[\s^2^(Fo^2^)+(0.0530P)^2^+0.4514P] where P=(Fo^2^+2Fc^2^)/3'
_refine_ls_weighting_scheme calc
_refine_ls_wR_factor_gt 0.1060
_refine_ls_wR_factor_ref 0.1241
_reflns_Friedel_coverage 0.000
_reflns_number_gt 2776
_reflns_number_total 3993
_reflns_threshold_expression 'I > 2\s(I)'
_cod_data_source_file jo8b02065_si_002.cif
_cod_data_source_block chlchcl3_0m
_cod_database_code 4034836
_shelx_space_group_comment
;
The symmetry employed for this shelxl refinement is uniquely defined
by the following loop, which should always be used as a source of
symmetry information in preference to the above space-group names.
They are only intended as comments.
;
_olex2_refinement_description
;
1. Fixed Uiso
 At 1.2 times of:
  All C(H) groups
 At 1.5 times of:
  All C(H,H,H) groups
2.a Aromatic/amide H refined with riding coordinates:
 C3(H3), C7(H7), C10(H10), C13(H13), C14(H14), C15(H15), C18(H18), C19(H19),
 C20(H20), C21(H21)
2.b Idealised Me refined as rotating group:
 C9(H9A,H9B,H9C), C12(H12A,H12B,H12C), C22(H22A,H22B,H22C)
;
_shelx_shelxl_version_number 2014/7
_olex2_submission_special_instructions 'No special instructions were received'

loop_
_space_group_symop_operation_xyz
'x, y, z'
'-x, y+1/2, -z+1/2'
'-x, -y, -z'
'x, -y-1/2, z-1/2'

loop_
_atom_site_label
_atom_site_type_symbol
_atom_site_fract_x
_atom_site_fract_y
_atom_site_fract_z
_atom_site_U_iso_or_equiv
_atom_site_adp_type
_atom_site_occupancy
_atom_site_site_symmetry_order
_atom_site_calc_flag
_atom_site_refinement_flags_posn
O1 O 0.32764(9) 0.49192(16) 0.32219(8) 0.0539(3) Uani 1 1 d .
O2 O 0.19102(10) 0.5098(2) 0.36507(9) 0.0716(4) Uani 1 1 d .
O3 O 0.07475(9) 0.78748(15) 0.65601(9) 0.0583(4) Uani 1 1 d .
O4 O 0.09548(10) 0.23624(14) 0.56368(8) 0.0531(3) Uani 1 1 d .
N1 N 0.48227(9) 0.75218(16) 0.53816(8) 0.0389(3) Uani 1 1 d .
C1 C 0.28064(12) 0.5305(2) 0.37914(11) 0.0458(4) Uani 1 1 d .
C2 C 0.35176(11) 0.6049(2) 0.45748(10) 0.0403(4) Uani 1 1 d .
C3 C 0.44237(11) 0.6760(2) 0.46084(11) 0.0416(4) Uani 1 1 d .
H3 H 0.4715 0.6725 0.4173 0.050 Uiso 1 1 calc R
C4 C 0.41732(11) 0.7288(2) 0.58666(11) 0.0408(4) Uani 1 1 d .
C5 C 0.33490(11) 0.6379(2) 0.53717(11) 0.0408(4) Uani 1 1 d .
C6 C 0.24691(11) 0.5910(2) 0.56403(10) 0.0392(4) Uani 1 1 d .
C7 C 0.19914(12) 0.7058(2) 0.59916(11) 0.0427(4) Uani 1 1 d .
H7 H 0.2233 0.8112 0.6065 0.051 Uiso 1 1 calc R
C8 C 0.11581(12) 0.6640(2) 0.62330(10) 0.0407(4) Uani 1 1 d .
C9 C -0.01681(15) 0.7600(3) 0.67315(14) 0.0631(5) Uani 1 1 d .
H9A H -0.0694 0.7282 0.6206 0.095 Uiso 1 1 calc GR
H9B H -0.0371 0.8570 0.6949 0.095 Uiso 1 1 calc GR
H9C H -0.0064 0.6760 0.7156 0.095 Uiso 1 1 calc GR
C10 C 0.07794(11) 0.5078(2) 0.61292(10) 0.0395(4) Uani 1 1 d .
H10 H 0.0217 0.4805 0.6289 0.047 Uiso 1 1 calc R
C11 C 0.12616(12) 0.39359(19) 0.57812(10) 0.0396(4) Uani 1 1 d .
C12 C 0.01148(14) 0.1854(2) 0.58829(12) 0.0550(5) Uani 1 1 d .
H12A H -0.0472 0.2502 0.5591 0.083 Uiso 1 1 calc GR
H12B H 0.0282 0.1971 0.6499 0.083 Uiso 1 1 calc GR
H12C H -0.0034 0.0745 0.5726 0.083 Uiso 1 1 calc GR
C13 C 0.20996(12) 0.4338(2) 0.55423(11) 0.0423(4) Uani 1 1 d .
H13 H 0.2417 0.3554 0.5315 0.051 Uiso 1 1 calc R
C14 C 0.44568(13) 0.7964(2) 0.67141(11) 0.0489(4) Uani 1 1 d .
H14 H 0.4046 0.7794 0.7053 0.059 Uiso 1 1 calc R
C15 C 0.53144(13) 0.8848(2) 0.70287(12) 0.0533(5) Uani 1 1 d .
H15 H 0.5486 0.9286 0.7583 0.064 Uiso 1 1 calc R
C16 C 0.59687(12) 0.9128(2) 0.65235(12) 0.0466(4) Uani 1 1 d .
C17 C 0.57186(11) 0.84588(19) 0.56896(11) 0.0418(4) Uani 1 1 d .
C18 C 0.63368(12) 0.8720(2) 0.51860(13) 0.0497(4) Uani 1 1 d .
H18 H 0.6161 0.8281 0.4632 0.060 Uiso 1 1 calc R
C19 C 0.72144(13) 0.9635(2) 0.55137(15) 0.0586(5) Uani 1 1 d .
H19 H 0.7630 0.9809 0.5179 0.070 Uiso 1 1 calc R
C20 C 0.74782(14) 1.0294(2) 0.63363(15) 0.0624(6) Uani 1 1 d .
H20 H 0.8072 1.0903 0.6554 0.075 Uiso 1 1 calc R
C21 C 0.68662(13) 1.0050(2) 0.68311(14) 0.0566(5) Uani 1 1 d .
H21 H 0.7049 1.0504 0.7382 0.068 Uiso 1 1 calc R
C22 C 0.26361(15) 0.4185(3) 0.24289(12) 0.0613(5) Uani 1 1 d .
H22A H 0.3033 0.3975 0.2059 0.092 Uiso 1 1 calc GR
H22B H 0.2083 0.4898 0.2140 0.092 Uiso 1 1 calc GR
H22C H 0.2366 0.3190 0.2560 0.092 Uiso 1 1 calc GR

loop_
_atom_site_aniso_label
_atom_site_aniso_U_11
_atom_site_aniso_U_22
_atom_site_aniso_U_33
_atom_site_aniso_U_23
_atom_site_aniso_U_13
_atom_site_aniso_U_12
O1 0.0457(7) 0.0644(8) 0.0482(7) -0.0076(6) 0.0110(6) 0.0003(6)
O2 0.0424(7) 0.1133(13) 0.0556(8) -0.0001(8) 0.0118(6) -0.0231(8)
O3 0.0515(7) 0.0508(7) 0.0849(9) -0.0165(7) 0.0390(7) -0.0064(6)
O4 0.0621(8) 0.0410(7) 0.0655(8) -0.0016(6) 0.0336(7) -0.0089(6)
N1 0.0291(6) 0.0414(7) 0.0456(8) 0.0019(6) 0.0118(6) 0.0019(5)
C1 0.0388(9) 0.0500(10) 0.0465(10) 0.0086(8) 0.0116(7) -0.0032(7)
C2 0.0327(8) 0.0429(9) 0.0447(9) 0.0043(7) 0.0120(7) 0.0027(7)
C3 0.0327(8) 0.0475(9) 0.0457(9) 0.0025(8) 0.0147(7) 0.0040(7)
C4 0.0325(8) 0.0443(9) 0.0468(9) 0.0030(7) 0.0146(7) 0.0030(7)
C5 0.0322(8) 0.0433(9) 0.0465(9) 0.0038(7) 0.0129(7) 0.0011(7)
C6 0.0323(8) 0.0458(9) 0.0398(8) 0.0052(7) 0.0124(7) 0.0018(7)
C7 0.0361(8) 0.0427(9) 0.0493(9) -0.0007(7) 0.0143(7) -0.0042(7)
C8 0.0369(8) 0.0447(9) 0.0404(9) -0.0008(7) 0.0128(7) 0.0014(7)
C9 0.0632(12) 0.0636(12) 0.0796(14) -0.0066(11) 0.0466(11) -0.0003(10)
C10 0.0351(8) 0.0482(9) 0.0370(8) 0.0035(7) 0.0143(7) -0.0030(7)
C11 0.0418(8) 0.0399(9) 0.0359(8) 0.0036(7) 0.0114(7) -0.0022(7)
C12 0.0605(11) 0.0509(11) 0.0576(11) 0.0040(9) 0.0249(9) -0.0131(9)
C13 0.0419(9) 0.0424(9) 0.0457(9) 0.0018(8) 0.0187(7) 0.0033(7)
C14 0.0418(9) 0.0560(11) 0.0508(10) -0.0007(8) 0.0181(8) -0.0002(8)
C15 0.0460(10) 0.0589(11) 0.0510(10) -0.0068(9) 0.0109(8) -0.0015(8)
C16 0.0342(8) 0.0419(9) 0.0583(11) -0.0001(8) 0.0082(8) 0.0032(7)
C17 0.0272(7) 0.0371(8) 0.0581(10) 0.0070(8) 0.0103(7) 0.0039(6)
C18 0.0350(8) 0.0496(10) 0.0660(11) 0.0060(9) 0.0189(8) 0.0037(7)
C19 0.0368(9) 0.0524(11) 0.0902(15) 0.0126(11) 0.0259(10) 0.0011(8)
C20 0.0361(9) 0.0477(11) 0.0957(16) -0.0002(11) 0.0120(10) -0.0033(8)
C21 0.0400(9) 0.0480(10) 0.0730(13) -0.0052(9) 0.0072(9) -0.0004(8)
C22 0.0657(12) 0.0627(12) 0.0445(10) -0.0041(9) 0.0037(9) 0.0009(10)

loop_
_atom_type_symbol
_atom_type_description
_atom_type_scat_dispersion_real
_atom_type_scat_dispersion_imag
_atom_type_scat_source
C C 0.0030 0.0020 'International Tables Vol C Tables 4.2.6.8 and 6.1.1.4'
H H 0.0000 0.0000 'International Tables Vol C Tables 4.2.6.8 and 6.1.1.4'
N N 0.0060 0.0030 'International Tables Vol C Tables 4.2.6.8 and 6.1.1.4'
O O 0.0110 0.0060 'International Tables Vol C Tables 4.2.6.8 and 6.1.1.4'

loop_
_geom_angle_atom_site_label_1
_geom_angle_atom_site_label_2
_geom_angle_atom_site_label_3
_geom_angle
C1 O1 C22 115.41(14)
C8 O3 C9 118.59(14)
C11 O4 C12 118.19(13)
C3 N1 C4 108.92(13)
C3 N1 C17 128.87(14)
C4 N1 C17 122.18(14)
O1 C1 C2 111.42(13)
O2 C1 O1 123.10(17)
O2 C1 C2 125.44(17)
C3 C2 C1 123.78(15)
C3 C2 C5 107.96(15)
C5 C2 C1 127.68(14)
N1 C3 C2 108.73(14)
N1 C3 H3 125.6
C2 C3 H3 125.6
N1 C4 C14 118.43(14)
C5 C4 N1 107.91(14)
C5 C4 C14 133.66(15)
C2 C5 C6 128.59(15)
C4 C5 C2 106.47(14)
C4 C5 C6 124.92(15)
C7 C6 C5 119.74(15)
C7 C6 C13 118.85(14)
C13 C6 C5 121.41(14)
C6 C7 H7 119.8
C8 C7 C6 120.32(16)
C8 C7 H7 119.8
O3 C8 C7 114.90(15)
O3 C8 C10 123.97(14)
C7 C8 C10 121.13(15)
O3 C9 H9A 109.5
O3 C9 H9B 109.5
O3 C9 H9C 109.5
H9A C9 H9B 109.5
H9A C9 H9C 109.5
H9B C9 H9C 109.5
C8 C10 H10 120.8
C11 C10 C8 118.31(14)
C11 C10 H10 120.8
O4 C11 C10 123.92(14)
O4 C11 C13 115.03(14)
C13 C11 C10 121.05(15)
O4 C12 H12A 109.5
O4 C12 H12B 109.5
O4 C12 H12C 109.5
H12A C12 H12B 109.5
H12A C12 H12C 109.5
H12B C12 H12C 109.5
C6 C13 H13 119.8
C11 C13 C6 120.35(15)
C11 C13 H13 119.8
C4 C14 H14 119.7
C15 C14 C4 120.61(16)
C15 C14 H14 119.7
C14 C15 H15 119.4
C14 C15 C16 121.10(17)
C16 C15 H15 119.4
C17 C16 C15 119.74(15)
C17 C16 C21 117.74(17)
C21 C16 C15 122.52(18)
C16 C17 N1 117.89(15)
C18 C17 N1 121.30(16)
C18 C17 C16 120.81(15)
C17 C18 H18 120.2
C19 C18 C17 119.61(18)
C19 C18 H18 120.2
C18 C19 H19 119.8
C18 C19 C20 120.45(18)
C20 C19 H19 119.8
C19 C20 H20 120.0
C21 C20 C19 120.07(18)
C21 C20 H20 120.0
C16 C21 H21 119.3
C20 C21 C16 121.32(19)
C20 C21 H21 119.3
O1 C22 H22A 109.5
O1 C22 H22B 109.5
O1 C22 H22C 109.5
H22A C22 H22B 109.5
H22A C22 H22C 109.5
H22B C22 H22C 109.5

loop_
_geom_bond_atom_site_label_1
_geom_bond_atom_site_label_2
_geom_bond_distance
O1 C1 1.342(2)
O1 C22 1.440(2)
O2 C1 1.1990(19)
O3 C8 1.365(2)
O3 C9 1.408(2)
O4 C11 1.3699(19)
O4 C12 1.418(2)
N1 C3 1.355(2)
N1 C4 1.3986(19)
N1 C17 1.409(2)
C1 C2 1.467(2)
C2 C3 1.373(2)
C2 C5 1.425(2)
C3 H3 0.9300
C4 C5 1.383(2)
C4 C14 1.423(2)
C5 C6 1.481(2)
C6 C7 1.390(2)
C6 C13 1.392(2)
C7 H7 0.9300
C7 C8 1.385(2)
C8 C10 1.388(2)
C9 H9A 0.9600
C9 H9B 0.9600
C9 H9C 0.9600
C10 H10 0.9300
C10 C11 1.388(2)
C11 C13 1.385(2)
C12 H12A 0.9600
C12 H12B 0.9600
C12 H12C 0.9600
C13 H13 0.9300
C14 H14 0.9300
C14 C15 1.345(2)
C15 H15 0.9300
C15 C16 1.436(2)
C16 C17 1.404(2)
C16 C21 1.404(2)
C17 C18 1.390(2)
C18 H18 0.9300
C18 C19 1.383(3)
C19 H19 0.9300
C19 C20 1.383(3)
C20 H20 0.9300
C20 C21 1.370(3)
C21 H21 0.9300
C22 H22A 0.9600
C22 H22B 0.9600
C22 H22C 0.9600

loop_
_geom_torsion_atom_site_label_1
_geom_torsion_atom_site_label_2
_geom_torsion_atom_site_label_3
_geom_torsion_atom_site_label_4
_geom_torsion
O1 C1 C2 C3 20.8(2)
O1 C1 C2 C5 -169.02(16)
O2 C1 C2 C3 -157.09(18)
O2 C1 C2 C5 13.1(3)
O3 C8 C10 C11 179.41(15)
O4 C11 C13 C6 178.63(14)
N1 C4 C5 C2 0.63(18)
N1 C4 C5 C6 -177.98(14)
N1 C4 C14 C15 2.0(3)
N1 C17 C18 C19 -179.47(15)
C1 C2 C3 N1 171.49(15)
C1 C2 C5 C4 -171.62(16)
C1 C2 C5 C6 6.9(3)
C2 C5 C6 C7 -131.16(18)
C2 C5 C6 C13 48.3(2)
C3 N1 C4 C5 -0.87(18)
C3 N1 C4 C14 178.86(14)
C3 N1 C17 C16 179.92(15)
C3 N1 C17 C18 0.1(2)
C3 C2 C5 C4 -0.17(18)
C3 C2 C5 C6 178.37(15)
C4 N1 C3 C2 0.77(18)
C4 N1 C17 C16 2.0(2)
C4 N1 C17 C18 -177.90(14)
C4 C5 C6 C7 47.1(2)
C4 C5 C6 C13 -133.43(18)
C4 C14 C15 C16 -0.3(3)
C5 C2 C3 N1 -0.37(18)
C5 C4 C14 C15 -178.40(18)
C5 C6 C7 C8 179.01(14)
C5 C6 C13 C11 -178.61(14)
C6 C7 C8 O3 -179.26(15)
C6 C7 C8 C10 -0.2(2)
C7 C6 C13 C11 0.8(2)
C7 C8 C10 C11 0.4(2)
C8 C10 C11 O4 -179.19(15)
C8 C10 C11 C13 0.0(2)
C9 O3 C8 C7 173.05(16)
C9 O3 C8 C10 -6.0(3)
C10 C11 C13 C6 -0.6(2)
C12 O4 C11 C10 -2.1(2)
C12 O4 C11 C13 178.66(14)
C13 C6 C7 C8 -0.4(2)
C14 C4 C5 C2 -179.05(18)
C14 C4 C5 C6 2.3(3)
C14 C15 C16 C17 -0.6(3)
C14 C15 C16 C21 179.71(17)
C15 C16 C17 N1 -0.2(2)
C15 C16 C17 C18 179.63(16)
C15 C16 C21 C20 179.82(17)
C16 C17 C18 C19 0.7(2)
C17 N1 C3 C2 -177.41(14)
C17 N1 C4 C5 177.45(13)
C17 N1 C4 C14 -2.8(2)
C17 C16 C21 C20 0.1(3)
C17 C18 C19 C20 -0.2(3)
C18 C19 C20 C21 -0.4(3)
C19 C20 C21 C16 0.4(3)
C21 C16 C17 N1 179.50(15)
C21 C16 C17 C18 -0.6(2)
C22 O1 C1 O2 -1.9(3)
C22 O1 C1 C2 -179.78(14)
